data_7121475
loop_
_publ_author_name
'Vibhute, Amol M.'
'Deva Priyakumar, U.'
'Ravi, Arthi'
'Sureshan, Kana M.'

_publ_section_title
;
 Model molecules to classify CHO hydrogen-bonds.
;
_journal_issue 36
_journal_name_full 'Chemical communications (Cambridge, England)'
_journal_page_first 4629
_journal_page_last 4632
_journal_paper_doi 10.1039/c8cc01653d
_journal_volume 54
_journal_year 2018
_chemical_formula_moiety C20H16O8S
_chemical_formula_sum 'C20 H16 O8 S'
_chemical_formula_weight 416.40
_chemical_name_common '2-OBz-orthobenzoate sulfite'
_space_group_crystal_system triclinic
_space_group_IT_number 2
_space_group_name_Hall '-P 1'
_space_group_name_H-M_alt 'P -1'
_symmetry_space_group_name_Hall '-P 1'
_symmetry_space_group_name_H-M 'P -1'
_atom_sites_solution_hydrogens geom
_atom_sites_solution_primary direct
_atom_sites_solution_secondary difmap
_audit_creation_method SHELXL-97
_audit_update_record
;
2018-04-03 deposited with the CCDC.
2018-04-11 downloaded from the CCDC.
;
_cell_angle_alpha 97.997(3)
_cell_angle_beta 100.495(3)
_cell_angle_gamma 96.136(3)
_cell_formula_units_Z 2
_cell_length_a 6.1387(10)
_cell_length_b 12.306(2)
_cell_length_c 12.412(2)
_cell_measurement_reflns_used 3257
_cell_measurement_temperature 298(2)
_cell_measurement_theta_max 26.15
_cell_measurement_theta_min 2.27
_cell_volume 904.5(3)
_computing_cell_refinement 'Bruker SAINT'
_computing_data_collection 'Bruker APEX2'
_computing_data_reduction 'Bruker SAINT'
_computing_molecular_graphics 'Bruker SHELXTL'
_computing_publication_material 'Bruker SHELXTL'
_computing_structure_refinement 'SHELXL-97 (Sheldrick, 2008)'
_computing_structure_solution 'SHELXS-97 (Sheldrick, 2008)'
_diffrn_ambient_temperature 298(2)
_diffrn_measured_fraction_theta_full 0.991
_diffrn_measured_fraction_theta_max 0.991
_diffrn_measurement_device_type 'Bruker APEX-II CCD'
_diffrn_measurement_method '\f and \w scans'
_diffrn_radiation_monochromator graphite
_diffrn_radiation_source 'fine-focus sealed tube'
_diffrn_radiation_type MoK\a
_diffrn_radiation_wavelength 0.71073
_diffrn_reflns_av_R_equivalents 0.0266
_diffrn_reflns_av_sigmaI/netI 0.0309
_diffrn_reflns_limit_h_max 7
_diffrn_reflns_limit_h_min -7
_diffrn_reflns_limit_k_max 15
_diffrn_reflns_limit_k_min -15
_diffrn_reflns_limit_l_max 15
_diffrn_reflns_limit_l_min -15
_diffrn_reflns_number 9556
_diffrn_reflns_theta_full 26.15
_diffrn_reflns_theta_max 26.15
_diffrn_reflns_theta_min 1.69
_diffrn_standards_number 0
_exptl_absorpt_coefficient_mu 0.225
_exptl_absorpt_correction_T_max 0.8467
_exptl_absorpt_correction_T_min 0.6895
_exptl_absorpt_correction_type multi-scan
_exptl_absorpt_process_details SADABS
_exptl_crystal_colour colourless
_exptl_crystal_density_diffrn 1.529
_exptl_crystal_density_meas 1.528
_exptl_crystal_density_method 'not measured'
_exptl_crystal_description block
_exptl_crystal_F_000 465
_exptl_crystal_size_max 0.42
_exptl_crystal_size_mid 0.20
_exptl_crystal_size_min 0.18
_refine_diff_density_max 0.186
_refine_diff_density_min -0.259
_refine_diff_density_rms 0.046
_refine_ls_extinction_method none
_refine_ls_goodness_of_fit_ref 1.043
_refine_ls_hydrogen_treatment constr
_refine_ls_matrix_type full
_refine_ls_number_parameters 262
_refine_ls_number_reflns 3591
_refine_ls_number_restraints 0
_refine_ls_restrained_S_all 1.043
_refine_ls_R_factor_all 0.0615
_refine_ls_R_factor_gt 0.0491
_refine_ls_shift/su_max 0.001
_refine_ls_shift/su_mean 0.000
_refine_ls_structure_factor_coef Fsqd
_refine_ls_weighting_details 'calc w=1/[\s^2^(Fo^2^)+(0.0603P)^2^+0.2229P] where P=(Fo^2^+2Fc^2^)/3'
_refine_ls_weighting_scheme calc
_refine_ls_wR_factor_gt 0.1171
_refine_ls_wR_factor_ref 0.1240
_reflns_number_gt 2949
_reflns_number_total 3591
_reflns_threshold_expression >2sigma(I)
_cod_data_source_file c8cc01653d2.cif
_cod_data_source_block epr224
_cod_depositor_comments 'Adding full bibliography for 7121475--7121481.cif.'
_cod_original_cell_volume 904.6(3)
_cod_original_sg_symbol_H-M P-1
_cod_database_code 7121475

loop_
_symmetry_equiv_pos_as_xyz
'x, y, z'
'-x, -y, -z'

loop_
_atom_site_label
_atom_site_type_symbol
_atom_site_fract_x
_atom_site_fract_y
_atom_site_fract_z
_atom_site_U_iso_or_equiv
_atom_site_adp_type
_atom_site_occupancy
_atom_site_symmetry_multiplicity
_atom_site_calc_flag
_atom_site_refinement_flags
S1 S 0.37754(9) 1.17926(5) 0.18835(6) 0.0566(2) Uani 1 1 d .
O1 O -0.1267(2) 0.87919(11) 0.25522(11) 0.0402(3) Uani 1 1 d .
O3 O 0.2218(2) 0.81984(11) 0.29168(11) 0.0414(3) Uani 1 1 d .
O5 O 0.1433(2) 0.96917(11) 0.40398(11) 0.0430(3) Uani 1 1 d .
O2 O 0.0152(2) 0.79316(12) 0.06393(11) 0.0458(4) Uani 1 1 d .
O6 O 0.1164(2) 1.13085(12) 0.17325(13) 0.0521(4) Uani 1 1 d .
C1 C -0.0578(3) 0.94868(17) 0.18064(16) 0.0400(5) Uani 1 1 d .
H1 H -0.1868 0.9554 0.1236 0.048 Uiso 1 1 calc R
O4 O 0.4859(2) 1.06768(13) 0.21149(13) 0.0544(4) Uani 1 1 d .
C6 C 0.0373(3) 1.06172(17) 0.24803(18) 0.0430(5) Uani 1 1 d .
H6 H -0.0797 1.0946 0.2801 0.052 Uiso 1 1 calc R
C4 C 0.4084(3) 0.99925(17) 0.28735(18) 0.0444(5) Uani 1 1 d .
H4 H 0.5345 0.9910 0.3452 0.053 Uiso 1 1 calc R
C5 C 0.2265(3) 1.04696(17) 0.34051(17) 0.0429(5) Uani 1 1 d .
H5 H 0.2866 1.1181 0.3882 0.051 Uiso 1 1 calc R
C8 C 0.0530(3) 0.86595(16) 0.33843(16) 0.0389(4) Uani 1 1 d .
C3 C 0.3086(3) 0.88678(17) 0.21947(17) 0.0418(5) Uani 1 1 d .
H3 H 0.4244 0.8517 0.1883 0.050 Uiso 1 1 calc R
C2 C 0.1183(3) 0.89851(17) 0.12644(16) 0.0412(5) Uani 1 1 d .
H2 H 0.1721 0.9466 0.0775 0.049 Uiso 1 1 calc R
C11 C -0.0271(3) 0.78773(16) 0.40974(16) 0.0413(5) Uani 1 1 d .
O8 O 0.3057(3) 0.78872(16) -0.02095(15) 0.0718(5) Uani 1 1 d .
C13 C 0.1263(4) 0.74695(19) -0.01097(17) 0.0491(5) Uani 1 1 d .
C14 C 0.0033(4) 0.64225(18) -0.07613(17) 0.0488(5) Uani 1 1 d .
O7 O 0.4395(3) 1.25721(14) 0.28903(17) 0.0722(5) Uani 1 1 d .
C16 C -0.2456(4) 0.7398(2) 0.3911(2) 0.0573(6) Uani 1 1 d .
H16 H -0.3507 0.7588 0.3353 0.069 Uiso 1 1 calc R
C17 C 0.1244(4) 0.7595(2) 0.49364(19) 0.0586(6) Uani 1 1 d .
H17 H 0.2728 0.7920 0.5079 0.070 Uiso 1 1 calc R
C18 C -0.2024(4) 0.5983(2) -0.0604(2) 0.0594(6) Uani 1 1 d .
H18 H -0.2686 0.6352 -0.0070 0.071 Uiso 1 1 calc R
C19 C -0.3102(4) 0.6637(2) 0.4546(2) 0.0673(7) Uani 1 1 d .
H19 H -0.4586 0.6314 0.4410 0.081 Uiso 1 1 calc R
C20 C -0.1602(5) 0.6352(2) 0.5368(2) 0.0652(7) Uani 1 1 d .
H20 H -0.2051 0.5835 0.5791 0.078 Uiso 1 1 calc R
C21 C 0.0578(5) 0.6833(2) 0.5568(2) 0.0697(7) Uani 1 1 d .
H21 H 0.1615 0.6644 0.6133 0.084 Uiso 1 1 calc R
C22 C 0.0999(5) 0.5867(2) -0.15645(19) 0.0630(7) Uani 1 1 d .
H22 H 0.2380 0.6162 -0.1681 0.076 Uiso 1 1 calc R
C23 C -0.3096(5) 0.5004(2) -0.1234(2) 0.0731(8) Uani 1 1 d .
H23 H -0.4490 0.4710 -0.1132 0.088 Uiso 1 1 calc R
C24 C -0.2106(6) 0.4458(2) -0.2017(2) 0.0785(9) Uani 1 1 d .
H24 H -0.2827 0.3788 -0.2436 0.094 Uiso 1 1 calc R
C25 C -0.0076(6) 0.4888(2) -0.2186(2) 0.0772(9) Uani 1 1 d .
H25 H 0.0576 0.4515 -0.2722 0.093 Uiso 1 1 calc R

loop_
_atom_site_aniso_label
_atom_site_aniso_U_11
_atom_site_aniso_U_22
_atom_site_aniso_U_33
_atom_site_aniso_U_23
_atom_site_aniso_U_13
_atom_site_aniso_U_12
S1 0.0416(3) 0.0567(4) 0.0783(4) 0.0276(3) 0.0185(3) 0.0050(3)
O1 0.0305(7) 0.0488(8) 0.0439(7) 0.0133(6) 0.0088(6) 0.0069(6)
O3 0.0351(7) 0.0466(8) 0.0466(8) 0.0115(6) 0.0119(6) 0.0122(6)
O5 0.0421(8) 0.0449(8) 0.0425(8) 0.0069(6) 0.0103(6) 0.0046(6)
O2 0.0441(8) 0.0541(9) 0.0404(8) 0.0058(6) 0.0137(6) 0.0051(7)
O6 0.0405(8) 0.0549(9) 0.0682(10) 0.0285(8) 0.0138(7) 0.0101(7)
C1 0.0301(10) 0.0519(12) 0.0414(10) 0.0161(9) 0.0075(8) 0.0090(9)
O4 0.0368(8) 0.0606(9) 0.0748(10) 0.0253(8) 0.0224(7) 0.0091(7)
C6 0.0327(10) 0.0463(11) 0.0566(12) 0.0149(10) 0.0181(9) 0.0111(9)
C4 0.0314(10) 0.0516(12) 0.0528(12) 0.0170(10) 0.0078(9) 0.0076(9)
C5 0.0379(11) 0.0427(11) 0.0490(12) 0.0075(9) 0.0121(9) 0.0040(9)
C8 0.0332(10) 0.0441(11) 0.0398(10) 0.0054(9) 0.0077(8) 0.0080(8)
C3 0.0321(10) 0.0503(12) 0.0487(11) 0.0132(9) 0.0156(9) 0.0117(9)
C2 0.0373(11) 0.0471(11) 0.0418(11) 0.0102(9) 0.0121(9) 0.0062(9)
C11 0.0420(11) 0.0424(11) 0.0406(11) 0.0060(9) 0.0106(9) 0.0078(9)
O8 0.0573(11) 0.0863(13) 0.0726(11) -0.0052(10) 0.0346(9) -0.0009(9)
C13 0.0490(13) 0.0615(14) 0.0410(11) 0.0115(10) 0.0147(10) 0.0128(11)
C14 0.0565(14) 0.0518(13) 0.0415(11) 0.0138(10) 0.0087(10) 0.0161(11)
O7 0.0599(11) 0.0569(10) 0.0960(14) 0.0113(10) 0.0123(10) -0.0025(8)
C16 0.0432(13) 0.0709(15) 0.0616(14) 0.0286(12) 0.0083(11) 0.0056(11)
C17 0.0511(14) 0.0688(15) 0.0527(13) 0.0191(12) -0.0001(11) 0.0005(11)
C18 0.0660(16) 0.0557(14) 0.0590(14) 0.0126(12) 0.0140(12) 0.0121(12)
C19 0.0519(15) 0.0788(18) 0.0757(17) 0.0337(15) 0.0133(13) 0.0009(13)
C20 0.0728(18) 0.0667(16) 0.0627(15) 0.0285(13) 0.0199(13) 0.0044(13)
C21 0.0696(18) 0.0815(18) 0.0581(15) 0.0334(14) -0.0009(13) 0.0052(14)
C22 0.0789(18) 0.0658(16) 0.0491(13) 0.0103(12) 0.0157(12) 0.0250(13)
C23 0.0745(18) 0.0582(16) 0.0792(18) 0.0114(14) -0.0006(15) 0.0029(14)
C24 0.109(3) 0.0508(15) 0.0648(17) 0.0069(13) -0.0119(17) 0.0136(16)
C25 0.110(3) 0.0654(17) 0.0555(15) 0.0001(14) 0.0109(16) 0.0321(17)

loop_
_atom_type_symbol
_atom_type_description
_atom_type_scat_dispersion_real
_atom_type_scat_dispersion_imag
_atom_type_scat_source
C C 0.0033 0.0016 'International Tables Vol C Tables 4.2.6.8 and 6.1.1.4'
H H 0.0000 0.0000 'International Tables Vol C Tables 4.2.6.8 and 6.1.1.4'
O O 0.0106 0.0060 'International Tables Vol C Tables 4.2.6.8 and 6.1.1.4'
S S 0.1246 0.1234 'International Tables Vol C Tables 4.2.6.8 and 6.1.1.4'

loop_
_geom_angle_atom_site_label_1
_geom_angle_atom_site_label_2
_geom_angle_atom_site_label_3
_geom_angle
O7 S1 O6 108.16(10)
O7 S1 O4 107.23(10)
O6 S1 O4 98.75(8)
C8 O1 C1 112.15(14)
C8 O3 C3 112.33(14)
C8 O5 C5 112.38(15)
C13 O2 C2 115.89(17)
C6 O6 S1 121.91(12)
O1 C1 C2 109.25(15)
O1 C1 C6 107.67(16)
C2 C1 C6 110.46(16)
O1 C1 H1 109.8
C2 C1 H1 109.8
C6 C1 H1 109.8
C4 O4 S1 121.15(12)
O6 C6 C1 107.69(16)
O6 C6 C5 111.64(16)
C1 C6 C5 108.29(16)
O6 C6 H6 109.7
C1 C6 H6 109.7
C5 C6 H6 109.7
O4 C4 C3 107.16(17)
O4 C4 C5 112.12(16)
C3 C4 C5 107.95(16)
O4 C4 H4 109.8
C3 C4 H4 109.8
C5 C4 H4 109.8
O5 C5 C6 108.92(16)
O5 C5 C4 108.44(16)
C6 C5 C4 108.16(17)
O5 C5 H5 110.4
C6 C5 H5 110.4
C4 C5 H5 110.4
O1 C8 O5 109.86(15)
O1 C8 O3 111.02(15)
O5 C8 O3 109.23(15)
O1 C8 C11 109.57(16)
O5 C8 C11 109.83(15)
O3 C8 C11 107.28(15)
O3 C3 C4 108.01(16)
O3 C3 C2 108.71(15)
C4 C3 C2 110.58(16)
O3 C3 H3 109.8
C4 C3 H3 109.8
C2 C3 H3 109.8
O2 C2 C1 106.98(16)
O2 C2 C3 111.72(16)
C1 C2 C3 106.93(16)
O2 C2 H2 110.4
C1 C2 H2 110.4
C3 C2 H2 110.4
C16 C11 C17 118.8(2)
C16 C11 C8 122.04(18)
C17 C11 C8 119.11(19)
O8 C13 O2 122.2(2)
O8 C13 C14 125.3(2)
O2 C13 C14 112.5(2)
C18 C14 C22 119.4(2)
C18 C14 C13 122.5(2)
C22 C14 C13 118.1(2)
C11 C16 C19 120.3(2)
C11 C16 H16 119.9
C19 C16 H16 119.9
C11 C17 C21 120.4(2)
C11 C17 H17 119.8
C21 C17 H17 119.8
C23 C18 C14 120.1(3)
C23 C18 H18 120.0
C14 C18 H18 120.0
C20 C19 C16 120.9(2)
C20 C19 H19 119.5
C16 C19 H19 119.5
C19 C20 C21 119.3(2)
C19 C20 H20 120.4
C21 C20 H20 120.4
C20 C21 C17 120.3(2)
C20 C21 H21 119.8
C17 C21 H21 119.8
C25 C22 C14 120.2(3)
C25 C22 H22 119.9
C14 C22 H22 119.9
C18 C23 C24 119.8(3)
C18 C23 H23 120.1
C24 C23 H23 120.1
C25 C24 C23 120.7(3)
C25 C24 H24 119.6
C23 C24 H24 119.6
C24 C25 C22 119.8(3)
C24 C25 H25 120.1
C22 C25 H25 120.1

loop_
_geom_bond_atom_site_label_1
_geom_bond_atom_site_label_2
_geom_bond_distance
S1 O7 1.429(2)
S1 O6 1.6171(15)
S1 O4 1.6264(16)
O1 C8 1.407(2)
O1 C1 1.433(2)
O3 C8 1.409(2)
O3 C3 1.432(2)
O5 C8 1.407(2)
O5 C5 1.432(2)
O2 C13 1.349(3)
O2 C2 1.432(2)
O6 C6 1.455(2)
C1 C2 1.515(3)
C1 C6 1.517(3)
C1 H1 0.9800
O4 C4 1.456(2)
C6 C5 1.522(3)
C6 H6 0.9800
C4 C3 1.519(3)
C4 C5 1.525(3)
C4 H4 0.9800
C5 H5 0.9800
C8 C11 1.499(3)
C3 C2 1.520(3)
C3 H3 0.9800
C2 H2 0.9800
C11 C16 1.371(3)
C11 C17 1.374(3)
O8 C13 1.199(3)
C13 C14 1.471(3)
C14 C18 1.377(3)
C14 C22 1.387(3)
C16 C19 1.377(3)
C16 H16 0.9300
C17 C21 1.378(3)
C17 H17 0.9300
C18 C23 1.370(4)
C18 H18 0.9300
C19 C20 1.355(3)
C19 H19 0.9300
C20 C21 1.368(4)
C20 H20 0.9300
C21 H21 0.9300
C22 C25 1.367(4)
C22 H22 0.9300
C23 C24 1.373(4)
C23 H23 0.9300
C24 C25 1.365(4)
C24 H24 0.9300
C25 H25 0.9300
